data_7151589
loop_
_publ_author_name
'Briggs, Caroline R. S.'
'Allen, Mark J.'
'O'Hagan, David'
'Tozer, David J.'
'Slawin, Alexandra M. Z.'
'Goeta, Andr\'es E'
'Howard, Judith A. K.'

_publ_section_title
;
 The observation of a large gauche preference when 2-fluoroethylamine
 and 2-fluoroethanol become protonated.
;
_journal_issue 5
_journal_name_full 'Organic &amp; biomolecular chemistry'
_journal_page_first 732
_journal_page_last 740
_journal_paper_doi 10.1039/b312188g
_journal_volume 2
_journal_year 2004
_chemical_formula_moiety 'C2 H7 Cl F N'
_chemical_formula_sum 'C2 H7 Cl F N'
_chemical_formula_weight 99.54
_chemical_melting_point ?
_space_group_IT_number 61
_symmetry_cell_setting orthorhombic
_symmetry_space_group_name_Hall '-P 2ac 2ab'
_symmetry_space_group_name_H-M 'P b c a'
_atom_sites_solution_hydrogens difmap
_atom_sites_solution_primary direct
_atom_sites_solution_secondary difmap
_audit_creation_method SHELXL-97
_cell_angle_alpha 90.00
_cell_angle_beta 90.00
_cell_angle_gamma 90.00
_cell_formula_units_Z 8
_cell_length_a 7.621(1)
_cell_length_b 8.543(1)
_cell_length_c 14.830(2)
_cell_measurement_reflns_used 924
_cell_measurement_temperature 150(2)
_cell_measurement_theta_max 25.86
_cell_measurement_theta_min 12.06
_cell_volume 965.5(2)
_computing_cell_refinement 'SMART-NT V5.0 (Bruker, 1998a)'
_computing_data_collection 'SMART-NT V5.0 (Bruker, 1998a)'
_computing_data_reduction 'SAINT-NT V5.0 (Bruker, 1998b)'
_computing_molecular_graphics 'SHELXTL-NT V5.1 (Bruker, 1998c)'
_computing_publication_material -
_computing_structure_refinement 'SHELXL-97 (Sheldrick, 1997)'
_computing_structure_solution 'SHELXS-97 (Sheldrick, 1990)'
_diffrn_ambient_temperature 150(2)
_diffrn_measured_fraction_theta_full 0.947
_diffrn_measured_fraction_theta_max 0.947
_diffrn_measurement_device_type 'Bruker SMART-1K CCD Diffractometer'
_diffrn_measurement_method '\w scans'
_diffrn_radiation_monochromator graphite
_diffrn_radiation_source 'fine-focus sealed tube'
_diffrn_radiation_type MoK\a
_diffrn_radiation_wavelength 0.71073
_diffrn_reflns_av_R_equivalents 0.0290
_diffrn_reflns_av_sigmaI/netI 0.0158
_diffrn_reflns_limit_h_max 10
_diffrn_reflns_limit_h_min -10
_diffrn_reflns_limit_k_max 11
_diffrn_reflns_limit_k_min -11
_diffrn_reflns_limit_l_max 20
_diffrn_reflns_limit_l_min -20
_diffrn_reflns_number 10312
_diffrn_reflns_theta_full 30.29
_diffrn_reflns_theta_max 30.29
_diffrn_reflns_theta_min 2.75
_diffrn_standards_decay_% 0
_diffrn_standards_interval_count -
_diffrn_standards_interval_time -
_diffrn_standards_number 0
_exptl_absorpt_coefficient_mu 0.643
_exptl_absorpt_correction_T_max -
_exptl_absorpt_correction_T_min -
_exptl_absorpt_correction_type none
_exptl_absorpt_process_details -
_exptl_crystal_colour colourless
_exptl_crystal_density_diffrn 1.370
_exptl_crystal_density_meas ?
_exptl_crystal_density_method 'not measured'
_exptl_crystal_description 'thin plate'
_exptl_crystal_F_000 416
_exptl_crystal_size_max 0.40
_exptl_crystal_size_mid 0.30
_exptl_crystal_size_min 0.06
_refine_diff_density_max 0.454
_refine_diff_density_min -0.174
_refine_diff_density_rms 0.048
_refine_ls_extinction_coef -
_refine_ls_extinction_method none
_refine_ls_goodness_of_fit_ref 1.078
_refine_ls_hydrogen_treatment refall
_refine_ls_matrix_type full
_refine_ls_number_parameters 74
_refine_ls_number_reflns 1371
_refine_ls_number_restraints 0
_refine_ls_restrained_S_all 1.078
_refine_ls_R_factor_all 0.0344
_refine_ls_R_factor_gt 0.0265
_refine_ls_shift/su_max 0.001
_refine_ls_shift/su_mean 0.000
_refine_ls_structure_factor_coef Fsqd
_refine_ls_weighting_details 'calc w=1/[\s^2^(Fo^2^)+(0.0361P)^2^+0.1706P] where P=(Fo^2^+2Fc^2^)/3'
_refine_ls_weighting_scheme calc
_refine_ls_wR_factor_gt 0.0651
_refine_ls_wR_factor_ref 0.0688
_reflns_number_gt 1154
_reflns_number_total 1371
_reflns_threshold_expression >2sigma(I)
_cod_data_source_file b312188g.txt
_cod_data_source_block 6
_cod_depositor_comments
;
The following automatic conversions were performed:

'_chemical_melting_point' value '-' was changed to '?' - the value is
undefined or not given.

Automatic conversion script
Id: cif_fix_values 1569 2011-02-09 13:29:24Z adriana 

The following automatic conversions were performed:

'_exptl_crystal_density_meas' value '-' was changed to '?' - the
value is perceived as not measured.

Automatic conversion script
Id: cif_fix_values 3008 2015-01-20 13:52:24Z robertas 
;
_cod_original_cell_volume 965.4(2)
_cod_original_sg_symbol_H-M Pbca
_cod_database_code 7151589

loop_
_symmetry_equiv_pos_as_xyz
'x, y, z'
'-x+1/2, -y, z+1/2'
'-x, y+1/2, -z+1/2'
'x+1/2, -y+1/2, -z'
'-x, -y, -z'
'x-1/2, y, -z-1/2'
'x, -y-1/2, z-1/2'
'-x-1/2, y-1/2, z'

loop_
_atom_site_label
_atom_site_type_symbol
_atom_site_fract_x
_atom_site_fract_y
_atom_site_fract_z
_atom_site_U_iso_or_equiv
_atom_site_adp_type
_atom_site_occupancy
_atom_site_symmetry_multiplicity
_atom_site_calc_flag
_atom_site_refinement_flags
_atom_site_disorder_assembly
_atom_site_disorder_group
Cl1 Cl 0.07528(3) 0.65744(3) 0.369297(17) 0.02382(10) Uani 1 1 d . . .
C1 C -0.42904(15) 0.74205(13) 0.36545(8) 0.0254(2) Uani 1 1 d . . .
N1 N -0.56280(13) 0.80272(11) 0.42930(7) 0.0230(2) Uani 1 1 d . . .
C2 C -0.40760(17) 0.56748(14) 0.37213(8) 0.0276(2) Uani 1 1 d . . .
F1 F -0.33267(10) 0.52893(8) 0.45577(5) 0.03264(18) Uani 1 1 d . . .
H4 H -0.515(2) 0.5099(16) 0.3668(8) 0.025(3) Uiso 1 1 d . . .
H3 H -0.3288(19) 0.5298(16) 0.3266(10) 0.031(4) Uiso 1 1 d . . .
H2 H -0.4701(19) 0.7662(17) 0.3022(10) 0.033(4) Uiso 1 1 d . . .
H1 H -0.316(2) 0.7955(17) 0.3809(9) 0.032(4) Uiso 1 1 d . . .
H3N H -0.529(2) 0.7922(18) 0.4898(11) 0.039(4) Uiso 1 1 d . . .
H2N H -0.667(2) 0.7562(18) 0.4206(10) 0.036(4) Uiso 1 1 d . . .
H1N H -0.578(2) 0.905(2) 0.4212(11) 0.041(4) Uiso 1 1 d . . .

loop_
_atom_site_aniso_label
_atom_site_aniso_U_11
_atom_site_aniso_U_22
_atom_site_aniso_U_33
_atom_site_aniso_U_23
_atom_site_aniso_U_13
_atom_site_aniso_U_12
Cl1 0.02707(16) 0.02377(15) 0.02062(15) 0.00047(9) -0.00071(10) -0.00161(9)
C1 0.0303(6) 0.0221(5) 0.0237(5) -0.0004(4) 0.0039(4) -0.0001(4)
N1 0.0260(5) 0.0206(4) 0.0223(5) -0.0024(3) -0.0022(4) 0.0010(4)
C2 0.0340(6) 0.0235(5) 0.0252(6) -0.0015(4) -0.0027(5) 0.0036(5)
F1 0.0344(4) 0.0354(4) 0.0281(4) 0.0051(3) -0.0026(3) 0.0053(3)

loop_
_atom_type_symbol
_atom_type_description
_atom_type_scat_dispersion_real
_atom_type_scat_dispersion_imag
_atom_type_scat_source
C C 0.0033 0.0016 'International Tables Vol C Tables 4.2.6.8 and 6.1.1.4'
H H 0.0000 0.0000 'International Tables Vol C Tables 4.2.6.8 and 6.1.1.4'
N N 0.0061 0.0033 'International Tables Vol C Tables 4.2.6.8 and 6.1.1.4'
F F 0.0171 0.0103 'International Tables Vol C Tables 4.2.6.8 and 6.1.1.4'
Cl Cl 0.1484 0.1585 'International Tables Vol C Tables 4.2.6.8 and 6.1.1.4'

loop_
_geom_angle_atom_site_label_1
_geom_angle_atom_site_label_2
_geom_angle_atom_site_label_3
_geom_angle
_geom_angle_site_symmetry_1
_geom_angle_site_symmetry_3
_geom_angle_publ_flag
N1 C1 C2 112.26(10) . . ?
N1 C1 H2 108.0(8) . . ?
C2 C1 H2 107.3(8) . . ?
N1 C1 H1 106.6(8) . . ?
C2 C1 H1 110.1(9) . . ?
H2 C1 H1 112.7(12) . . ?
C1 N1 H3N 112.7(10) . . ?
C1 N1 H2N 111.1(10) . . ?
H3N N1 H2N 109.9(14) . . ?
C1 N1 H1N 110.1(10) . . ?
H3N N1 H1N 105.0(14) . . ?
H2N N1 H1N 107.7(14) . . ?
F1 C2 C1 109.56(9) . . ?
F1 C2 H4 107.5(8) . . ?
C1 C2 H4 114.2(8) . . ?
F1 C2 H3 106.8(9) . . ?
C1 C2 H3 110.7(8) . . ?
H4 C2 H3 107.8(12) . . ?

loop_
_geom_bond_atom_site_label_1
_geom_bond_atom_site_label_2
_geom_bond_distance
_geom_bond_site_symmetry_2
_geom_bond_publ_flag
C1 N1 1.4847(14) . ?
C1 C2 1.5035(17) . ?
C1 H2 1.009(14) . ?
C1 H1 1.001(15) . ?
N1 H3N 0.938(16) . ?
N1 H2N 0.894(16) . ?
N1 H1N 0.888(18) . ?
C2 F1 1.4046(13) . ?
C2 H4 0.959(15) . ?
C2 H3 0.959(15) . ?

loop_
_geom_hbond_atom_site_label_D
_geom_hbond_atom_site_label_H
_geom_hbond_atom_site_label_A
_geom_hbond_distance_DH
_geom_hbond_distance_HA
_geom_hbond_distance_DA
_geom_hbond_angle_DHA
_geom_hbond_site_symmetry_A
N1 H3N F1 0.938(16) 2.747(16) 2.9496(12) 93.0(10) .
N1 H1N Cl1 0.888(18) 2.291(18) 3.1596(11) 166.0(14) 8_565
N1 H2N Cl1 0.894(16) 2.272(17) 3.1526(11) 168.2(14) 1_455
N1 H3N Cl1 0.938(16) 2.276(16) 3.1850(11) 163.0(13) 4_466
N1 H1N F1 0.888(18) 2.726(16) 3.0337(12) 101.7(12) 4_466
C2 H4 F1 0.959(15) 2.895(13) 3.3332(15) 109.0(9) 5_466
C1 H1 F1 1.001(15) 2.548(15) 3.4319(14) 147.0(11) 8_565

loop_
_geom_torsion_atom_site_label_1
_geom_torsion_atom_site_label_2
_geom_torsion_atom_site_label_3
_geom_torsion_atom_site_label_4
_geom_torsion
_geom_torsion_site_symmetry_1
_geom_torsion_site_symmetry_2
_geom_torsion_site_symmetry_3
_geom_torsion_site_symmetry_4
_geom_torsion_publ_flag
N1 C1 C2 F1 -67.83(13) . . . . ?

loop_
_cod_related_entry_id
_cod_related_entry_database
_cod_related_entry_code
1 ChemSpider 9601
